data_2100262
loop_
_publ_author_name
'Skakle, Janet M. S.'
'Low, John N.'
'Wardell, James L.'
'Glidewell, Christopher'

_publ_section_title
;
 Concomitant polymorphism and a temperature-dependent phase change in
 (<i>E</i>)-[1-(4-methoxyphenyl)-3-phenyl-2-propenylideneamino]oxyacetic
 acid
;
_journal_issue 3
_journal_name_full 'Acta Crystallographica Section B'
_journal_page_first 321
_journal_page_last 328
_journal_paper_doi 10.1107/S0108768105007421
_journal_volume 61
_journal_year 2005
_chemical_formula_moiety 'C18 H17 N O4'
_chemical_formula_sum 'C18 H17 N O4'
_chemical_formula_weight 311.33
_chemical_name_systematic
;
(E)-[1-(4-methoxyphenyl)-3-phenyl-2-propenylideneamino)oxyacetic acid
;
_space_group_IT_number 14
_symmetry_cell_setting monoclinic
_symmetry_space_group_name_Hall '-P 2ybc'
_symmetry_space_group_name_H-M 'P 1 21/c 1'
_atom_sites_solution_hydrogens geom
_atom_sites_solution_primary direct
_atom_sites_solution_secondary difmap
_cell_angle_alpha 90.00
_cell_angle_beta 92.947(2)
_cell_angle_gamma 90.00
_cell_formula_units_Z 4
_cell_length_a 6.4499(2)
_cell_length_b 14.9693(5)
_cell_length_c 16.6559(6)
_cell_measurement_reflns_used 3690
_cell_measurement_temperature 120(2)
_cell_measurement_theta_max 27.52
_cell_measurement_theta_min 2.98
_cell_volume 1606.01(9)
_computing_cell_refinement 'DENZO-SMN (Otwinowski & Minor, 1997)'
_computing_data_collection 'Kappa-CCD server software (Nonius, 1997)'
_computing_data_reduction DENZO-SMN
_computing_molecular_graphics 'PLATON (Spek, 2003)'
_computing_publication_material 'SHELXL-97 and PRPKAPPA (Ferguson, 1999)'
_computing_structure_refinement 'OSCAIL and SHELXS-97 (Sheldrick, 1997)'
_computing_structure_solution 'OSCAIL (McArdle , 2003) and SHELXS-97 (Sheldrick, 1997)'
_diffrn_ambient_temperature 120(2)
_diffrn_measured_fraction_theta_full 0.997
_diffrn_measured_fraction_theta_max 0.997
_diffrn_measurement_device_type Kappa-CCD
_diffrn_measurement_method '\f scans, and \w scans with \k offsets'
_diffrn_radiation_monochromator graphite
_diffrn_radiation_source 'fine-focus sealed X-ray tube'
_diffrn_radiation_type 'Mo K\a'
_diffrn_radiation_wavelength 0.71073
_diffrn_reflns_av_R_equivalents 0.0619
_diffrn_reflns_av_sigmaI/netI 0.0440
_diffrn_reflns_limit_h_max 8
_diffrn_reflns_limit_h_min -8
_diffrn_reflns_limit_k_max 19
_diffrn_reflns_limit_k_min -19
_diffrn_reflns_limit_l_max 16
_diffrn_reflns_limit_l_min -21
_diffrn_reflns_number 17758
_diffrn_reflns_theta_full 27.52
_diffrn_reflns_theta_max 27.52
_diffrn_reflns_theta_min 2.98
_diffrn_standards_decay_% negligible
_exptl_absorpt_coefficient_mu 0.091
_exptl_absorpt_correction_T_max 0.995
_exptl_absorpt_correction_T_min 0.967
_exptl_absorpt_correction_type multi-scan
_exptl_absorpt_process_details 'SORTAV (Blessing 1995 and 1997'
_exptl_crystal_colour yellow
_exptl_crystal_density_diffrn 1.288
_exptl_crystal_density_method 'not measured'
_exptl_crystal_description plate
_exptl_crystal_F_000 656
_exptl_crystal_size_max 0.25
_exptl_crystal_size_mid 0.20
_exptl_crystal_size_min 0.05
_refine_diff_density_max 0.656
_refine_diff_density_min -0.639
_refine_ls_extinction_method none
_refine_ls_goodness_of_fit_ref 1.136
_refine_ls_hydrogen_treatment constr
_refine_ls_matrix_type full
_refine_ls_number_parameters 210
_refine_ls_number_reflns 3690
_refine_ls_number_restraints 0
_refine_ls_restrained_S_all 1.136
_refine_ls_R_factor_all 0.0968
_refine_ls_R_factor_gt 0.0578
_refine_ls_shift/su_max 0.000
_refine_ls_shift/su_mean 0.000
_refine_ls_structure_factor_coef Fsqd
_refine_ls_weighting_details 'w=1/[\s^2^(Fo^2^)+(0.1318P)^2^+0.4171P] where P=(Fo^2^+2Fc^2^)/3'
_refine_ls_weighting_scheme calc
_refine_ls_wR_factor_gt 0.1835
_refine_ls_wR_factor_ref 0.2318
_reflns_number_gt 2647
_reflns_number_total 3690
_reflns_threshold_expression I>2\s(I)
_cod_data_source_file ws5022.cif
_cod_data_source_block IIa
_cod_depositor_comments
;
The following automatic conversions were performed:

'_exptl_absorpt_correction_type' value 'Multi-scan' changed to
'multi-scan' according to
/home/saulius/struct/CIF-dictionaries/cif_core.dic dictionary named
'cif_core.dic' version 2.4.1 from 2010-06-29.

Automatic conversion script
Id: cif_fix_values 1715 2011-07-08 13:25:40Z adriana 
;
_cod_original_sg_symbol_H-M 'P 21/c'
_cod_database_code 2100262

loop_
_symmetry_equiv_pos_as_xyz
'x, y, z'
'x, -y+1/2, z+1/2'
'-x, -y, -z'
'-x, y-1/2, -z-1/2'

loop_
_atom_site_label
_atom_site_fract_x
_atom_site_fract_y
_atom_site_fract_z
_atom_site_U_iso_or_equiv
_atom_site_adp_type
_atom_site_calc_flag
_atom_site_refinement_flags
_atom_site_occupancy
_atom_site_disorder_assembly
_atom_site_disorder_group
_atom_site_type_symbol
C1 0.5113(3) 0.56573(15) 0.40172(15) 0.0304(5) Uani d . 1 . . C
O2 0.3533(2) 0.52726(11) 0.41955(11) 0.0350(4) Uani d . 1 . . O
O1 0.6769(2) 0.57544(12) 0.45065(11) 0.0352(4) Uani d . 1 . . O
C11 0.0796(4) 0.43697(15) 0.16447(15) 0.0311(5) Uani d . 1 . . C
C12 -0.1059(4) 0.39619(16) 0.18352(17) 0.0367(6) Uani d . 1 . . C
C13 -0.1517(4) 0.30945(16) 0.15832(19) 0.0433(7) Uani d . 1 . . C
C14 -0.0143(5) 0.26405(18) 0.11227(17) 0.0482(8) Uani d . 1 . . C
C15 0.1672(5) 0.30496(18) 0.09115(17) 0.0467(7) Uani d . 1 . . C
C16 0.2164(4) 0.39095(17) 0.11727(17) 0.0401(6) Uani d . 1 . . C
C2 0.5414(4) 0.60708(16) 0.32101(16) 0.0336(6) Uani d . 1 . . C
O3 0.3571(2) 0.61316(10) 0.27205(11) 0.0336(4) Uani d . 1 . . O
N4 0.3144(3) 0.52776(12) 0.23787(13) 0.0310(5) Uani d . 1 . . N
C5 0.1352(4) 0.52637(15) 0.19887(15) 0.0296(5) Uani d . 1 . . C
C6 -0.0067(4) 0.60192(15) 0.19205(15) 0.0299(5) Uani d . 1 . . C
C7 -0.1762(4) 0.60633(15) 0.14176(15) 0.0302(5) Uani d . 1 . . C
C21 -0.3231(3) 0.68066(15) 0.13578(14) 0.0287(5) Uani d . 1 . . C
C26 -0.4999(4) 0.67479(15) 0.08457(15) 0.0321(6) Uani d . 1 . . C
C25 -0.6458(4) 0.74346(16) 0.07875(15) 0.0338(6) Uani d . 1 . . C
C24 -0.6148(4) 0.81959(15) 0.12510(15) 0.0301(5) Uani d . 1 . . C
O24 -0.7452(3) 0.89141(11) 0.12568(11) 0.0390(5) Uani d . 1 . . O
C27 -0.9303(4) 0.88886(19) 0.07543(18) 0.0414(7) Uani d . 1 . . C
C23 -0.4387(4) 0.82659(15) 0.17666(16) 0.0334(6) Uani d . 1 . . C
C22 -0.2960(4) 0.75869(15) 0.18168(15) 0.0308(5) Uani d . 1 . . C
H1 0.6613 0.5462 0.4930 0.053 Uiso calc R 1 . . H
H12 -0.2021 0.4280 0.2141 0.044 Uiso calc R 1 . . H
H13 -0.2768 0.2816 0.1727 0.052 Uiso calc R 1 . . H
H14 -0.0445 0.2047 0.0951 0.058 Uiso calc R 1 . . H
H15 0.2595 0.2739 0.0584 0.056 Uiso calc R 1 . . H
H16 0.3424 0.4182 0.1030 0.048 Uiso calc R 1 . . H
H2A 0.5998 0.6678 0.3291 0.040 Uiso calc R 1 . . H
H2B 0.6438 0.5712 0.2927 0.040 Uiso calc R 1 . . H
H6 0.0228 0.6520 0.2258 0.036 Uiso calc R 1 . . H
H7 -0.2029 0.5568 0.1071 0.036 Uiso calc R 1 . . H
H26 -0.5218 0.6226 0.0528 0.039 Uiso calc R 1 . . H
H25 -0.7653 0.7381 0.0433 0.041 Uiso calc R 1 . . H
H27A -0.8948 0.8910 0.0190 0.062 Uiso calc R 1 . . H
H27B -1.0175 0.9403 0.0873 0.062 Uiso calc R 1 . . H
H27C -1.0061 0.8336 0.0854 0.062 Uiso calc R 1 . . H
H23 -0.4172 0.8787 0.2085 0.040 Uiso calc R 1 . . H
H22 -0.1763 0.7646 0.2170 0.037 Uiso calc R 1 . . H

loop_
_atom_site_aniso_label
_atom_site_aniso_U_11
_atom_site_aniso_U_22
_atom_site_aniso_U_33
_atom_site_aniso_U_12
_atom_site_aniso_U_13
_atom_site_aniso_U_23
C1 0.0269(12) 0.0258(11) 0.0385(13) -0.0020(9) 0.0018(10) -0.0055(10)
O2 0.0291(9) 0.0370(9) 0.0390(10) -0.0087(7) 0.0025(7) 0.0009(7)
O1 0.0320(9) 0.0357(9) 0.0376(10) -0.0111(7) -0.0011(8) 0.0036(7)
C11 0.0369(13) 0.0226(11) 0.0333(13) 0.0046(9) -0.0044(10) 0.0009(9)
C12 0.0401(14) 0.0270(12) 0.0426(15) 0.0026(10) -0.0030(11) -0.0020(10)
C13 0.0466(15) 0.0257(12) 0.0562(17) -0.0023(10) -0.0123(13) 0.0013(11)
C14 0.069(2) 0.0279(13) 0.0452(17) 0.0049(12) -0.0194(15) -0.0036(11)
C15 0.0655(19) 0.0372(14) 0.0370(15) 0.0181(13) -0.0011(14) -0.0049(12)
C16 0.0479(15) 0.0331(13) 0.0391(15) 0.0077(11) 0.0017(12) 0.0027(11)
C2 0.0274(12) 0.0300(12) 0.0432(15) -0.0047(9) -0.0004(11) 0.0041(10)
O3 0.0323(9) 0.0234(8) 0.0444(10) -0.0015(6) -0.0036(8) 0.0013(7)
N4 0.0330(11) 0.0235(9) 0.0365(11) -0.0014(8) 0.0027(9) 0.0019(8)
C5 0.0300(12) 0.0258(11) 0.0331(12) -0.0001(9) 0.0038(10) 0.0030(9)
C6 0.0313(12) 0.0235(11) 0.0351(13) -0.0002(9) 0.0038(10) 0.0014(9)
C7 0.0331(12) 0.0239(11) 0.0336(13) -0.0014(9) 0.0026(10) 0.0007(9)
C21 0.0302(12) 0.0242(11) 0.0317(12) 0.0008(9) 0.0009(10) 0.0032(9)
C26 0.0372(13) 0.0267(11) 0.0321(13) -0.0016(9) -0.0009(10) -0.0019(10)
C25 0.0299(12) 0.0336(12) 0.0372(14) 0.0001(10) -0.0048(10) 0.0023(10)
C24 0.0283(12) 0.0260(11) 0.0360(13) 0.0011(9) 0.0022(10) 0.0051(10)
O24 0.0338(9) 0.0365(10) 0.0458(11) 0.0103(7) -0.0056(8) -0.0009(8)
C27 0.0268(12) 0.0449(15) 0.0523(17) 0.0075(10) -0.0009(11) 0.0024(12)
C23 0.0369(13) 0.0247(11) 0.0381(14) -0.0015(9) -0.0033(11) 0.0000(10)
C22 0.0297(12) 0.0262(11) 0.0360(13) -0.0005(9) -0.0043(10) 0.0035(10)

loop_
_atom_type_symbol
_atom_type_description
_atom_type_scat_dispersion_real
_atom_type_scat_dispersion_imag
_atom_type_scat_source
C C 0.0033 0.0016 'International Tables Vol C Tables 4.2.6.8 and 6.1.1.4'
H H 0.0000 0.0000 'International Tables Vol C Tables 4.2.6.8 and 6.1.1.4'
N N 0.0061 0.0033 'International Tables Vol C Tables 4.2.6.8 and 6.1.1.4'
O O 0.0106 0.0060 'International Tables Vol C Tables 4.2.6.8 and 6.1.1.4'

loop_
_geom_angle_atom_site_label_1
_geom_angle_atom_site_label_2
_geom_angle_atom_site_label_3
_geom_angle
_geom_angle_publ_flag
O2 C1 O1 124.2(2) no
O2 C1 C2 124.1(2) no
O1 C1 C2 111.76(19) no
C1 O1 H1 109.5 no
C16 C11 C12 119.2(2) no
C16 C11 C5 120.9(2) no
C12 C11 C5 119.8(2) no
C13 C12 C11 120.7(3) no
C13 C12 H12 119.6 no
C11 C12 H12 119.6 no
C14 C13 C12 119.7(3) no
C14 C13 H13 120.2 no
C12 C13 H13 120.2 no
C13 C14 C15 120.0(3) no
C13 C14 H14 120.0 no
C15 C14 H14 120.0 no
C14 C15 C16 120.9(3) no
C14 C15 H15 119.6 no
C16 C15 H15 119.6 no
C15 C16 C11 119.6(3) no
C15 C16 H16 120.2 no
C11 C16 H16 120.2 no
O3 C2 C1 113.64(19) no
O3 C2 H2A 108.8 no
C1 C2 H2A 108.8 no
O3 C2 H2B 108.8 no
C1 C2 H2B 108.8 no
H2A C2 H2B 107.7 no
C2 O3 N4 108.30(16) no
C5 N4 O3 111.37(17) no
N4 C5 C6 124.6(2) no
N4 C5 C11 113.41(19) no
C6 C5 C11 121.9(2) no
C7 C6 C5 125.1(2) no
C7 C6 H6 117.5 no
C5 C6 H6 117.5 no
C6 C7 C21 125.7(2) no
C6 C7 H7 117.2 no
C21 C7 H7 117.2 no
C26 C21 C22 117.5(2) no
C26 C21 C7 120.1(2) no
C22 C21 C7 122.4(2) no
C21 C26 C25 121.7(2) no
C21 C26 H26 119.2 no
C25 C26 H26 119.2 no
C24 C25 C26 119.4(2) no
C24 C25 H25 120.3 no
C26 C25 H25 120.3 no
O24 C24 C25 125.5(2) no
O24 C24 C23 114.8(2) no
C25 C24 C23 119.7(2) no
C24 O24 C27 118.25(19) no
O24 C27 H27A 109.5 no
O24 C27 H27B 109.5 no
H27A C27 H27B 109.5 no
O24 C27 H27C 109.5 no
H27A C27 H27C 109.5 no
H27B C27 H27C 109.5 no
C22 C23 C24 120.4(2) no
C22 C23 H23 119.8 no
C24 C23 H23 119.8 no
C23 C22 C21 121.3(2) no
C23 C22 H22 119.3 no
C21 C22 H22 119.3 no

loop_
_geom_bond_atom_site_label_1
_geom_bond_atom_site_label_2
_geom_bond_site_symmetry_2
_geom_bond_distance
_geom_bond_publ_flag
C1 O2 . 1.221(3) no
C1 O1 . 1.318(3) no
C1 C2 . 1.501(4) no
O1 H1 . 0.84 no
C11 C16 . 1.394(4) no
C11 C12 . 1.394(3) no
C11 C5 . 1.492(3) no
C12 C13 . 1.392(3) no
C12 H12 . 0.95 no
C13 C14 . 1.380(4) no
C13 H13 . 0.95 no
C14 C15 . 1.383(4) no
C14 H14 . 0.95 no
C15 C16 . 1.390(4) no
C15 H15 . 0.95 no
C16 H16 . 0.95 no
C2 O3 . 1.409(3) no
C2 H2A . 0.99 no
C2 H2B . 0.99 no
O3 N4 . 1.421(2) no
N4 C5 . 1.297(3) no
C5 C6 . 1.456(3) no
C6 C7 . 1.344(3) no
C6 H6 . 0.95 no
C7 C21 . 1.461(3) no
C7 H7 . 0.95 no
C21 C26 . 1.391(3) no
C21 C22 . 1.402(3) no
C26 C25 . 1.393(3) no
C26 H26 . 0.95 no
C25 C24 . 1.385(3) no
C25 H25 . 0.95 no
C24 O24 . 1.365(3) no
C24 C23 . 1.393(3) no
O24 C27 . 1.423(3) no
C27 H27A . 0.98 no
C27 H27B . 0.98 no
C27 H27C . 0.98 no
C23 C22 . 1.371(3) no
C23 H23 . 0.95 no
C22 H22 . 0.95 no

loop_
_geom_hbond_atom_site_label_D
_geom_hbond_atom_site_label_H
_geom_hbond_atom_site_label_A
_geom_hbond_site_symmetry_A
_geom_hbond_distance_DH
_geom_hbond_distance_HA
_geom_hbond_distance_DA
_geom_hbond_angle_DHA
_geom_hbond_publ_flag
O1 H1 O2 3_666 0.84 1.83 2.668(2) 174 y
C23 H23 N4 4_566 0.95 2.48 3.409(3) 166 y
C22 H22 Cg1 4_566 0.95 2.85 3.647(3) 142 y

loop_
_geom_torsion_atom_site_label_1
_geom_torsion_atom_site_label_2
_geom_torsion_atom_site_label_3
_geom_torsion_atom_site_label_4
_geom_torsion
_geom_torsion_publ_flag
C16 C11 C12 C13 2.2(4) no
C5 C11 C12 C13 -173.9(2) no
C11 C12 C13 C14 -1.6(4) no
C12 C13 C14 C15 -0.3(4) no
C13 C14 C15 C16 1.5(4) no
C14 C15 C16 C11 -0.9(4) no
C12 C11 C16 C15 -1.0(4) no
C5 C11 C16 C15 175.1(2) no
O2 C1 C2 O3 11.7(3) no
O1 C1 C2 O3 -168.81(19) no
C1 C2 O3 N4 -78.8(2) no
C2 O3 N4 C5 173.23(19) no
O3 N4 C5 C6 -1.1(3) no
O3 N4 C5 C11 -177.76(18) no
C16 C11 C5 N4 -51.8(3) no
C12 C11 C5 N4 124.3(2) no
C16 C11 C5 C6 131.5(3) no
C12 C11 C5 C6 -52.4(3) no
N4 C5 C6 C7 168.7(2) no
C11 C5 C6 C7 -14.9(4) no
C5 C6 C7 C21 178.3(2) no
C6 C7 C21 C26 -176.1(2) no
C6 C7 C21 C22 2.4(4) no
C22 C21 C26 C25 -0.1(3) no
C7 C21 C26 C25 178.5(2) no
C21 C26 C25 C24 -0.1(4) no
C26 C25 C24 O24 -179.6(2) no
C26 C25 C24 C23 0.1(4) no
C25 C24 O24 C27 0.6(4) no
C23 C24 O24 C27 -179.1(2) no
O24 C24 C23 C22 179.8(2) no
C25 C24 C23 C22 0.1(4) no
C24 C23 C22 C21 -0.3(4) no
C26 C21 C22 C23 0.3(4) no
C7 C21 C22 C23 -178.2(2) no

loop_
_cod_related_entry_id
_cod_related_entry_database
_cod_related_entry_code
1 ChemSpider 30654442
